data_2203631
loop_
_publ_author_name
'Tooke, Duncan M.'
'Spek, Anthony L.'
'Reedijk, Jan'
'Kannappan, Ramu'

_publ_section_title
;
 (2-Pyridylmethyl)ammonium nitrate
;
_journal_issue 5
_journal_name_full 'Acta Crystallographica Section E'
_journal_page_first o911
_journal_page_last o912
_journal_paper_doi 10.1107/S1600536804010013
_journal_volume 60
_journal_year 2004
_chemical_formula_iupac 'C6 H9 N2 +, N O3 -'
_chemical_formula_moiety 'C6 H9 N2 +, N O3 -'
_chemical_formula_sum 'C6 H9 N3 O3'
_chemical_formula_weight 171.16
_chemical_name_systematic ?
_space_group_IT_number 14
_symmetry_cell_setting monoclinic
_symmetry_space_group_name_Hall '-P 2ybc'
_symmetry_space_group_name_H-M 'P 1 21/c 1'
_atom_sites_solution_hydrogens mixed
_atom_sites_solution_primary direct
_atom_sites_solution_secondary difmap
_cell_angle_alpha 90.00
_cell_angle_beta 105.171(4)
_cell_angle_gamma 90.00
_cell_formula_units_Z 4
_cell_length_a 8.2492(4)
_cell_length_b 10.4014(5)
_cell_length_c 9.3850(5)
_cell_measurement_reflns_used 59
_cell_measurement_temperature 150(2)
_cell_measurement_theta_max 20.810
_cell_measurement_theta_min 5.498
_cell_volume 777.20(7)
_computing_cell_refinement 'DIRAX (Duisenberg, 1992)'
_computing_data_collection 'COLLECT (Nonius, 1998)'
_computing_data_reduction 'EvalCCD (Duisenberg et al, 2003)'
_computing_molecular_graphics 'PLATON (Spek, 2003)'
_computing_publication_material 'PLATON '
_computing_structure_refinement 'SHELXL97 (Sheldrick, 1997)'
_computing_structure_solution 'SHELXS-6 (Sheldrick, 1985)'
_diffrn_ambient_temperature 150(2)
_diffrn_measured_fraction_theta_full 1.000
_diffrn_measured_fraction_theta_max 1.000
_diffrn_measurement_device_type 'Nonius KappaCCD'
_diffrn_measurement_method '\f and \w'
_diffrn_radiation_monochromator graphite
_diffrn_radiation_source 'fine-focus sealed tube'
_diffrn_radiation_type MoK\a
_diffrn_radiation_wavelength 0.71073
_diffrn_reflns_av_R_equivalents 0.0565
_diffrn_reflns_av_sigmaI/netI 0.0339
_diffrn_reflns_limit_h_max 10
_diffrn_reflns_limit_h_min -10
_diffrn_reflns_limit_k_max 13
_diffrn_reflns_limit_k_min -13
_diffrn_reflns_limit_l_max 12
_diffrn_reflns_limit_l_min -12
_diffrn_reflns_number 18148
_diffrn_reflns_theta_full 27.44
_diffrn_reflns_theta_max 27.44
_diffrn_reflns_theta_min 2.56
_diffrn_standards_number 0
_exptl_absorpt_coefficient_mu 0.119
_exptl_absorpt_correction_type none
_exptl_crystal_colour colourless
_exptl_crystal_density_diffrn 1.463
_exptl_crystal_density_method 'not measured'
_exptl_crystal_description block
_exptl_crystal_F_000 360
_exptl_crystal_size_max 0.2
_exptl_crystal_size_mid 0.1
_exptl_crystal_size_min 0.1
_refine_diff_density_max 0.188
_refine_diff_density_min -0.227
_refine_ls_extinction_method none
_refine_ls_goodness_of_fit_ref 1.052
_refine_ls_hydrogen_treatment mixed
_refine_ls_matrix_type full
_refine_ls_number_parameters 118
_refine_ls_number_reflns 1774
_refine_ls_number_restraints 0
_refine_ls_restrained_S_all 1.052
_refine_ls_R_factor_all 0.0777
_refine_ls_R_factor_gt 0.0429
_refine_ls_shift/su_max 0.000
_refine_ls_shift/su_mean 0.000
_refine_ls_structure_factor_coef Fsqd
_refine_ls_weighting_details 'calc w = 1/[\s^2^(Fo^2^)+(0.0364P)^2^+0.3509P] where P = (Fo^2^+2Fc^2^)/3'
_refine_ls_weighting_scheme calc
_refine_ls_wR_factor_gt 0.0847
_refine_ls_wR_factor_ref 0.0972
_reflns_number_gt 1228
_reflns_number_total 1774
_reflns_threshold_expression I>2\s(I)
_cod_data_source_file lh6211.cif
_cod_data_source_block I
_cod_original_sg_symbol_H-M 'P 21/c'
_cod_database_code 2203631

loop_
_symmetry_equiv_pos_as_xyz
'x, y, z'
'-x, y+1/2, -z+1/2'
'-x, -y, -z'
'x, -y+1/2, z+1/2'

loop_
_atom_site_label
_atom_site_fract_x
_atom_site_fract_y
_atom_site_fract_z
_atom_site_U_iso_or_equiv
_atom_site_adp_type
_atom_site_calc_flag
_atom_site_refinement_flags
_atom_site_occupancy
_atom_site_type_symbol
N1 0.30006(17) 0.43664(13) 0.09967(14) 0.0227(3) Uani d . 1 N
N2 0.52094(18) 0.32680(14) -0.02714(16) 0.0212(3) Uani d . 1 N
H2A 0.502(2) 0.4097(19) -0.073(2) 0.032 Uiso d . 1 H
H2B 0.590(2) 0.2819(18) -0.073(2) 0.032 Uiso d . 1 H
H2C 0.578(2) 0.3381(17) 0.073(2) 0.032 Uiso d . 1 H
C1 0.2010(2) 0.49371(18) 0.17383(18) 0.0270(4) Uani d . 1 C
H1 0.2345 0.5751 0.2176 0.032 Uiso calc R 1 H
C2 0.0542(2) 0.44125(18) 0.19013(19) 0.0295(4) Uani d . 1 C
H2 -0.0119 0.4854 0.2435 0.035 Uiso calc R 1 H
C3 0.0050(2) 0.32320(19) 0.12727(19) 0.0314(4) Uani d . 1 C
H3 -0.0961 0.2844 0.1363 0.038 Uiso calc R 1 H
C4 0.1047(2) 0.26232(18) 0.05104(18) 0.0272(4) Uani d . 1 C
H4 0.0739 0.1807 0.0069 0.033 Uiso calc R 1 H
C5 0.2507(2) 0.32224(16) 0.03990(17) 0.0210(4) Uani d . 1 C
C6 0.3627(2) 0.25603(16) -0.04054(18) 0.0248(4) Uani d . 1 C
H6A 0.3888 0.1683 0.0000 0.030 Uiso calc R 1 H
H6B 0.3025 0.2479 -0.1462 0.030 Uiso calc R 1 H
O1 0.66629(15) 0.31660(11) 0.28255(12) 0.0263(3) Uani d . 1 O
O2 0.68263(16) 0.52342(12) 0.26607(14) 0.0349(3) Uani d . 1 O
O3 0.7063(2) 0.43410(13) 0.47739(14) 0.0455(4) Uani d . 1 O
N3 0.68525(17) 0.42684(14) 0.34289(15) 0.0249(3) Uani d . 1 N

loop_
_atom_site_aniso_label
_atom_site_aniso_U_11
_atom_site_aniso_U_22
_atom_site_aniso_U_33
_atom_site_aniso_U_12
_atom_site_aniso_U_13
_atom_site_aniso_U_23
N1 0.0275(8) 0.0202(7) 0.0217(7) 0.0009(6) 0.0089(6) 0.0011(6)
N2 0.0266(8) 0.0185(8) 0.0211(8) 0.0002(6) 0.0105(6) -0.0023(6)
C1 0.0340(10) 0.0246(9) 0.0245(9) 0.0058(8) 0.0116(7) 0.0019(7)
C2 0.0279(10) 0.0372(11) 0.0264(9) 0.0110(8) 0.0124(8) 0.0062(8)
C3 0.0206(9) 0.0426(11) 0.0311(10) -0.0001(8) 0.0072(7) 0.0095(9)
C4 0.0253(9) 0.0281(10) 0.0260(9) -0.0034(8) 0.0028(7) 0.0020(8)
C5 0.0238(8) 0.0205(8) 0.0178(8) 0.0020(7) 0.0036(6) 0.0038(7)
C6 0.0291(9) 0.0205(9) 0.0264(9) -0.0036(7) 0.0103(7) -0.0029(7)
O1 0.0348(7) 0.0205(6) 0.0253(6) -0.0015(5) 0.0110(5) -0.0025(5)
O2 0.0394(8) 0.0256(7) 0.0358(7) -0.0061(6) 0.0031(6) 0.0124(6)
O3 0.0800(11) 0.0351(8) 0.0205(7) -0.0064(7) 0.0118(7) -0.0032(6)
N3 0.0243(8) 0.0248(8) 0.0253(8) -0.0015(6) 0.0061(6) 0.0029(7)

loop_
_atom_type_symbol
_atom_type_description
_atom_type_scat_dispersion_real
_atom_type_scat_dispersion_imag
_atom_type_scat_source
C C 0.0033 0.0016 'International Tables Vol C Tables 4.2.6.8 and 6.1.1.4'
H H 0.0000 0.0000 'International Tables Vol C Tables 4.2.6.8 and 6.1.1.4'
N N 0.0061 0.0033 'International Tables Vol C Tables 4.2.6.8 and 6.1.1.4'
O O 0.0106 0.0060 'International Tables Vol C Tables 4.2.6.8 and 6.1.1.4'

loop_
_geom_angle_atom_site_label_1
_geom_angle_atom_site_label_2
_geom_angle_atom_site_label_3
_geom_angle
C5 N1 C1 116.90(15)
C6 N2 H2A 111.9(11)
C6 N2 H2B 110.3(11)
H2A N2 H2B 107.1(15)
C6 N2 H2C 110.6(11)
H2A N2 H2C 108.5(16)
H2B N2 H2C 108.4(16)
N1 C1 C2 123.81(17)
N1 C1 H1 118.1
C2 C1 H1 118.1
C1 C2 C3 118.46(16)
C1 C2 H2 120.8
C3 C2 H2 120.8
C2 C3 C4 118.90(17)
C2 C3 H3 120.6
C4 C3 H3 120.6
C3 C4 C5 118.82(17)
C3 C4 H4 120.6
C5 C4 H4 120.6
N1 C5 C4 123.12(15)
N1 C5 C6 117.35(14)
C4 C5 C6 119.52(15)
N2 C6 C5 112.02(14)
N2 C6 H6A 109.2
C5 C6 H6A 109.2
N2 C6 H6B 109.2
C5 C6 H6B 109.2
H6A C6 H6B 107.9
O3 N3 O2 121.72(15)
O3 N3 O1 118.72(14)
O2 N3 O1 119.56(13)

loop_
_geom_bond_atom_site_label_1
_geom_bond_atom_site_label_2
_geom_bond_distance
N1 C5 1.333(2)
N1 C1 1.342(2)
N2 C6 1.475(2)
N2 H2A 0.96(2)
N2 H2B 0.93(2)
N2 H2C 0.94(2)
C1 C2 1.373(2)
C1 H1 0.9500
C2 C3 1.377(3)
C2 H2 0.9500
C3 C4 1.378(2)
C3 H3 0.9500
C4 C5 1.384(2)
C4 H4 0.9500
C5 C6 1.505(2)
C6 H6A 0.9900
C6 H6B 0.9900
O1 N3 1.2703(18)
O2 N3 1.2334(17)
O3 N3 1.2307(18)

loop_
_geom_hbond_atom_site_label_D
_geom_hbond_atom_site_label_H
_geom_hbond_atom_site_label_A
_geom_hbond_site_symmetry_A
_geom_hbond_distance_DH
_geom_hbond_distance_HA
_geom_hbond_distance_DA
_geom_hbond_angle_DHA
_geom_hbond_publ_flag
N2 H2A O2 3_665 0.958(19) 2.155(18) 2.8817(19) 131.7(15) yes
N2 H2A N1 3_665 0.958(19) 2.345(18) 3.037(2) 128.7(13) yes
N2 H2B O1 4_554 0.925(18) 1.931(18) 2.8237(19) 161.4(16) yes
N2 H2B O3 4_554 0.925(18) 2.440(19) 3.110(2) 129.3(15) yes
N2 H2C O1 . 0.942(18) 1.923(18) 2.8412(18) 164.3(16) yes

loop_
_cod_related_entry_id
_cod_related_entry_database
_cod_related_entry_code
1 ChemSpider 21130858
